data_7000835
loop_
_publ_author_name
'Hitchcock, Peter B.'
'Khvostov, Alexei V.'
'Lappert, Michael F.'
'Protchenko, Andrey V.'

_publ_section_title
;
 Heteroleptic ytterbium(ii) complexes supported by a bulky
 \b-diketiminato ligand
;
_journal_issue 13
_journal_name_full 'Dalton Transactions'
_journal_page_first 2383
_journal_page_last 2391
_journal_paper_doi 10.1039/b818969b
_journal_year 2009
_chemical_compound_source 'synthesis as described'
_chemical_formula_moiety 'C66 H98 I2 N4 O2 Yb2'
_chemical_formula_sum 'C66 H98 I2 N4 O2 Yb2'
_chemical_formula_weight 1579.36
_chemical_name_systematic
;
?
;
_space_group_IT_number 15
_symmetry_cell_setting monoclinic
_symmetry_Int_Tables_number 15
_symmetry_space_group_name_Hall '-C 2yc'
_symmetry_space_group_name_H-M 'C 1 2/c 1'
_atom_sites_solution_hydrogens geom
_atom_sites_solution_primary direct
_atom_sites_solution_secondary difmap
_audit_conform_dict_location ftp://ftp.iucr.org/pub/cif_core.dic
_audit_conform_dict_name cif_core.dic
_audit_conform_dict_version 2.2
_audit_creation_date 2003-02-03T16:25:33-00:00
_audit_creation_method 'WinGX routine CIF_UPDATE'
_cell_angle_alpha 90
_cell_angle_beta 116.695(1)
_cell_angle_gamma 90
_cell_formula_units_Z 4
_cell_length_a 28.3326(4)
_cell_length_b 12.4318(2)
_cell_length_c 21.8144(4)
_cell_measurement_reflns_used 22011
_cell_measurement_temperature 173(2)
_cell_measurement_theta_max 25.028
_cell_measurement_theta_min 3.705
_cell_measurement_wavelength 0.71073
_cell_volume 6864.6(2)
_computing_cell_refinement 'HKL Scalepack (Otwinowski & Minor 1997)'
_computing_data_collection 'Collect (Nonius BV, 1997-2000)'
_computing_data_reduction 'HKL Denzo and Scalepack (Otwinowski & Minor 1997)'
_computing_molecular_graphics 'Ortep-3 for Windows (Farrugia, 1997)'
_computing_publication_material 'WinGX publication routines (Farrugia, 1999)'
_computing_structure_refinement 'SHELXL-97 (Sheldrick, 1997)'
_computing_structure_solution 'SHELXS-97 (Sheldrick, 1997)'
_diffrn_ambient_temperature 173(2)
_diffrn_measured_fraction_theta_full 0.989
_diffrn_measured_fraction_theta_max 0.989
_diffrn_measurement_device '95mm CCD camera on \k-goniostat'
_diffrn_measurement_device_type KappaCCD
_diffrn_measurement_method CCD
_diffrn_radiation_monochromator graphite
_diffrn_radiation_probe x-ray
_diffrn_radiation_type MoK\a
_diffrn_radiation_wavelength 0.71073
_diffrn_reflns_av_R_equivalents 0.0644
_diffrn_reflns_av_unetI/netI 0.0418
_diffrn_reflns_limit_h_max 33
_diffrn_reflns_limit_h_min -29
_diffrn_reflns_limit_k_max 14
_diffrn_reflns_limit_k_min -14
_diffrn_reflns_limit_l_max 24
_diffrn_reflns_limit_l_min -25
_diffrn_reflns_number 31737
_diffrn_reflns_theta_full 25.06
_diffrn_reflns_theta_max 25.06
_diffrn_reflns_theta_min 3.75
_exptl_absorpt_coefficient_mu 3.649
_exptl_absorpt_correction_T_max 0.7759
_exptl_absorpt_correction_T_min 0.6387
_exptl_absorpt_correction_type multi-scan
_exptl_absorpt_process_details
;
[c.f. r.h. blessing, acta cryst. (1995), a51, 33-38]
;
_exptl_crystal_colour orange
_exptl_crystal_density_diffrn 1.528
_exptl_crystal_density_method 'not measured'
_exptl_crystal_description plate
_exptl_crystal_F_000 3136
_exptl_crystal_size_max 0.15
_exptl_crystal_size_mid 0.15
_exptl_crystal_size_min 0.02
_refine_diff_density_max 1.247
_refine_diff_density_min -1.494
_refine_diff_density_rms 0.107
_refine_ls_extinction_method none
_refine_ls_goodness_of_fit_ref 1.019
_refine_ls_hydrogen_treatment constr
_refine_ls_matrix_type full
_refine_ls_number_parameters 345
_refine_ls_number_reflns 6020
_refine_ls_number_restraints 0
_refine_ls_restrained_S_all 1.019
_refine_ls_R_factor_all 0.052
_refine_ls_R_factor_gt 0.038
_refine_ls_shift/su_max 0.001
_refine_ls_shift/su_mean 0
_refine_ls_structure_factor_coef Fsqd
_refine_ls_weighting_details 'calc w=1/[\s^2^(Fo^2^)+(0.0283P)^2^+55.3102P] where P=(Fo^2^+2Fc^2^)/3'
_refine_ls_weighting_scheme calc
_refine_ls_wR_factor_gt 0.0772
_refine_ls_wR_factor_ref 0.0825
_reflns_number_gt 5009
_reflns_number_total 6020
_reflns_threshold_expression >2sigma(I)
_cod_data_source_file b818969b.txt
_cod_data_source_block (1)-feb203
_cod_original_sg_symbol_H-M C2/c
_cod_database_code 7000835

loop_
_symmetry_equiv_pos_as_xyz
'x, y, z'
'-x, y, -z+1/2'
'x+1/2, y+1/2, z'
'-x+1/2, y+1/2, -z+1/2'
'-x, -y, -z'
'x, -y, z-1/2'
'-x+1/2, -y+1/2, -z'
'x+1/2, -y+1/2, z-1/2'

loop_
_atom_site_label
_atom_site_type_symbol
_atom_site_fract_x
_atom_site_fract_y
_atom_site_fract_z
_atom_site_U_iso_or_equiv
_atom_site_adp_type
_atom_site_occupancy
_atom_site_symmetry_multiplicity
_atom_site_calc_flag
_atom_site_refinement_flags
_atom_site_disorder_assembly
_atom_site_disorder_group
Yb Yb 0.161150(9) 0.793735(18) 0.459842(12) 0.02925(8) Uani 1 1 d . . .
I I 0.232143(17) 0.58680(3) 0.49429(3) 0.06566(17) Uani 1 1 d . . .
O O 0.12709(17) 0.7653(4) 0.3404(2) 0.0526(12) Uani 1 1 d . . .
N1 N 0.11127(17) 0.9540(3) 0.4542(2) 0.0308(10) Uani 1 1 d . . .
N2 N 0.08956(17) 0.7205(3) 0.4767(2) 0.0289(10) Uani 1 1 d . . .
C1 C 0.0604(2) 0.9589(4) 0.4375(3) 0.0329(13) Uani 1 1 d . . .
C2 C 0.0290(2) 0.8697(5) 0.4353(3) 0.0367(13) Uani 1 1 d . . .
H2 H -0.0079 0.8838 0.4139 0.044 Uiso 1 1 calc R . .
C3 C 0.0424(2) 0.7641(4) 0.4590(3) 0.0305(12) Uani 1 1 d . . .
C4 C 0.0314(3) 1.0669(5) 0.4221(4) 0.0522(17) Uani 1 1 d . . .
H4A H 0.052 1.1188 0.458 0.078 Uiso 1 1 calc R . .
H4B H -0.0034 1.0572 0.4209 0.078 Uiso 1 1 calc R . .
H4C H 0.0269 1.0938 0.3775 0.078 Uiso 1 1 calc R . .
C5 C 0.0003(2) 0.7017(5) 0.4685(3) 0.0421(14) Uani 1 1 d . . .
H5A H -0.0063 0.6334 0.4435 0.063 Uiso 1 1 calc R . .
H5B H -0.0324 0.7439 0.4506 0.063 Uiso 1 1 calc R . .
H5C H 0.0122 0.6874 0.5174 0.063 Uiso 1 1 calc R . .
C6 C 0.1391(2) 1.0548(4) 0.4659(3) 0.0360(13) Uani 1 1 d . . .
C7 C 0.1665(2) 1.0928(4) 0.5337(3) 0.0388(14) Uani 1 1 d . . .
C8 C 0.1916(3) 1.1917(5) 0.5444(4) 0.0568(19) Uani 1 1 d . . .
H8 H 0.2097 1.2184 0.59 0.068 Uiso 1 1 calc R . .
C9 C 0.1912(3) 1.2524(5) 0.4918(5) 0.063(2) Uani 1 1 d . . .
H9 H 0.2074 1.3214 0.5005 0.075 Uiso 1 1 calc R . .
C10 C 0.1676(3) 1.2127(5) 0.4275(5) 0.062(2) Uani 1 1 d . . .
H10 H 0.1687 1.2535 0.3914 0.075 Uiso 1 1 calc R . .
C11 C 0.1411(3) 1.1126(5) 0.4118(4) 0.0506(17) Uani 1 1 d . . .
C12 C 0.1679(3) 1.0279(5) 0.5931(3) 0.0525(17) Uani 1 1 d . . .
H12 H 0.1631 0.9507 0.5787 0.063 Uiso 1 1 calc R . .
C13 C 0.1227(4) 1.0577(10) 0.6089(5) 0.115(4) Uani 1 1 d . . .
H13A H 0.1244 1.0136 0.647 0.173 Uiso 1 1 calc R . .
H13B H 0.0891 1.0448 0.5683 0.173 Uiso 1 1 calc R . .
H13C H 0.1254 1.1339 0.6215 0.173 Uiso 1 1 calc R . .
C14 C 0.2200(4) 1.0365(9) 0.6575(5) 0.102(3) Uani 1 1 d . . .
H14A H 0.2188 0.9915 0.6937 0.152 Uiso 1 1 calc R . .
H14B H 0.2262 1.1115 0.6729 0.152 Uiso 1 1 calc R . .
H14C H 0.2488 1.0118 0.6476 0.152 Uiso 1 1 calc R . .
C15 C 0.1171(4) 1.0709(7) 0.3402(4) 0.080(3) Uani 1 1 d . . .
H15 H 0.098 1.0026 0.339 0.096 Uiso 1 1 calc R . .
C16 C 0.1592(5) 1.0454(7) 0.3172(5) 0.103(4) Uani 1 1 d . . .
H16A H 0.1424 1.0172 0.2703 0.155 Uiso 1 1 calc R . .
H16B H 0.1836 0.9915 0.348 0.155 Uiso 1 1 calc R . .
H16C H 0.1788 1.1111 0.3186 0.155 Uiso 1 1 calc R . .
C17 C 0.0768(4) 1.1502(11) 0.2885(5) 0.126(4) Uani 1 1 d . . .
H17A H 0.0621 1.1192 0.2423 0.188 Uiso 1 1 calc R . .
H17B H 0.0945 1.2182 0.2892 0.188 Uiso 1 1 calc R . .
H17C H 0.0482 1.1634 0.3011 0.188 Uiso 1 1 calc R . .
C18 C 0.1008(2) 0.6164(4) 0.5099(3) 0.0279(11) Uani 1 1 d . . .
C19 C 0.1310(2) 0.6138(5) 0.5817(3) 0.0350(13) Uani 1 1 d . . .
C20 C 0.1445(2) 0.5147(5) 0.6134(3) 0.0426(15) Uani 1 1 d . . .
H20 H 0.1644 0.5115 0.6619 0.051 Uiso 1 1 calc R . .
C21 C 0.1299(3) 0.4206(5) 0.5764(3) 0.0448(15) Uani 1 1 d . . .
H21 H 0.1401 0.3533 0.5993 0.054 Uiso 1 1 calc R . .
C22 C 0.1007(2) 0.4239(5) 0.5066(3) 0.0380(14) Uani 1 1 d . . .
H22 H 0.0907 0.3584 0.4815 0.046 Uiso 1 1 calc R . .
C23 C 0.0854(2) 0.5211(4) 0.4718(3) 0.0325(12) Uani 1 1 d . . .
C24 C 0.1483(3) 0.7171(5) 0.6232(3) 0.0454(15) Uani 1 1 d . . .
H24 H 0.1418 0.7776 0.5902 0.055 Uiso 1 1 calc R . .
C25 C 0.1168(6) 0.7384(11) 0.6604(8) 0.191(8) Uani 1 1 d . . .
H25A H 0.0792 0.7381 0.628 0.286 Uiso 1 1 calc R . .
H25B H 0.1265 0.8088 0.6829 0.286 Uiso 1 1 calc R . .
H25C H 0.1239 0.6824 0.6951 0.286 Uiso 1 1 calc R . .
C26 C 0.2057(4) 0.7168(9) 0.6713(7) 0.144(6) Uani 1 1 d . . .
H26A H 0.226 0.7046 0.6456 0.216 Uiso 1 1 calc R . .
H26B H 0.2132 0.6593 0.7052 0.216 Uiso 1 1 calc R . .
H26C H 0.2156 0.7863 0.6949 0.216 Uiso 1 1 calc R . .
C27 C 0.0532(2) 0.5191(5) 0.3938(3) 0.0416(14) Uani 1 1 d . . .
H27 H 0.0426 0.5948 0.378 0.05 Uiso 1 1 calc R . .
C28 C 0.0021(3) 0.4521(6) 0.3704(4) 0.0598(19) Uani 1 1 d . . .
H28A H -0.0175 0.4539 0.3202 0.09 Uiso 1 1 calc R . .
H28B H -0.0198 0.4823 0.3904 0.09 Uiso 1 1 calc R . .
H28C H 0.0113 0.3775 0.3858 0.09 Uiso 1 1 calc R . .
C29 C 0.0863(3) 0.4780(6) 0.3600(3) 0.0560(18) Uani 1 1 d . . .
H29A H 0.0648 0.4767 0.3101 0.084 Uiso 1 1 calc R . .
H29B H 0.0988 0.4052 0.3765 0.084 Uiso 1 1 calc R . .
H29C H 0.1167 0.5257 0.3717 0.084 Uiso 1 1 calc R . .
C30 C 0.0731(3) 0.7760(7) 0.2917(4) 0.071(2) Uani 1 1 d . . .
H30A H 0.0502 0.7434 0.3101 0.085 Uiso 1 1 calc R . .
H30B H 0.0638 0.8531 0.2826 0.085 Uiso 1 1 calc R . .
C31 C 0.0651(6) 0.7253(14) 0.2320(6) 0.177(8) Uani 1 1 d . . .
H31A H 0.0485 0.7754 0.1928 0.212 Uiso 1 1 calc R . .
H31B H 0.0413 0.6629 0.2237 0.212 Uiso 1 1 calc R . .
C32 C 0.1157(5) 0.6896(10) 0.2383(5) 0.126(5) Uani 1 1 d . . .
H32A H 0.1219 0.7191 0.2004 0.151 Uiso 1 1 calc R . .
H32B H 0.1167 0.6101 0.2364 0.151 Uiso 1 1 calc R . .
C33 C 0.1566(4) 0.7289(8) 0.3051(4) 0.081(3) Uani 1 1 d . . .
H33A H 0.1812 0.6704 0.3309 0.097 Uiso 1 1 calc R . .
H33B H 0.177 0.7887 0.2987 0.097 Uiso 1 1 calc R . .

loop_
_atom_site_aniso_label
_atom_site_aniso_U_11
_atom_site_aniso_U_22
_atom_site_aniso_U_33
_atom_site_aniso_U_23
_atom_site_aniso_U_13
_atom_site_aniso_U_12
Yb 0.02681(13) 0.03265(14) 0.03229(14) -0.00199(11) 0.01683(10) -0.00154(10)
I 0.0322(2) 0.0309(2) 0.1290(5) 0.0014(2) 0.0319(3) -0.00163(17)
O 0.044(3) 0.082(3) 0.033(2) -0.013(2) 0.019(2) -0.008(2)
N1 0.033(3) 0.031(2) 0.034(3) 0.001(2) 0.020(2) -0.0018(19)
N2 0.028(2) 0.031(2) 0.032(2) 0.0042(19) 0.018(2) -0.0011(19)
C1 0.036(3) 0.032(3) 0.037(3) 0.003(2) 0.022(3) 0.006(2)
C2 0.029(3) 0.045(3) 0.036(3) 0.003(3) 0.015(3) 0.004(3)
C3 0.027(3) 0.037(3) 0.031(3) -0.002(2) 0.016(2) -0.004(2)
C4 0.049(4) 0.044(4) 0.072(5) 0.013(3) 0.035(4) 0.010(3)
C5 0.038(3) 0.042(3) 0.057(4) 0.008(3) 0.031(3) -0.003(3)
C6 0.033(3) 0.024(3) 0.059(4) 0.004(3) 0.028(3) 0.004(2)
C7 0.034(3) 0.031(3) 0.054(4) -0.005(3) 0.023(3) 0.006(2)
C8 0.052(4) 0.034(4) 0.086(5) -0.017(4) 0.033(4) 0.000(3)
C9 0.059(5) 0.030(3) 0.111(7) -0.007(4) 0.048(5) -0.006(3)
C10 0.064(5) 0.041(4) 0.100(6) 0.018(4) 0.053(5) 0.001(3)
C11 0.058(4) 0.042(4) 0.061(4) 0.011(3) 0.035(4) -0.004(3)
C12 0.064(5) 0.042(4) 0.045(4) -0.009(3) 0.019(3) 0.003(3)
C13 0.119(9) 0.176(11) 0.087(7) 0.044(7) 0.078(7) 0.045(8)
C14 0.082(7) 0.125(9) 0.066(6) 0.004(6) 0.005(5) 0.001(6)
C15 0.119(8) 0.074(6) 0.063(5) 0.009(4) 0.054(5) -0.031(5)
C16 0.185(11) 0.065(6) 0.078(6) 0.016(5) 0.076(7) 0.028(6)
C17 0.084(7) 0.216(14) 0.076(7) 0.043(8) 0.035(6) -0.003(8)
C18 0.028(3) 0.030(3) 0.033(3) 0.003(2) 0.020(2) 0.000(2)
C19 0.039(3) 0.040(3) 0.033(3) -0.001(3) 0.021(3) -0.001(3)
C20 0.051(4) 0.049(4) 0.032(3) 0.009(3) 0.023(3) 0.001(3)
C21 0.059(4) 0.040(3) 0.046(4) 0.012(3) 0.032(3) 0.008(3)
C22 0.044(4) 0.033(3) 0.044(4) 0.000(3) 0.026(3) -0.008(3)
C23 0.032(3) 0.035(3) 0.034(3) 0.005(2) 0.018(3) -0.004(2)
C24 0.057(4) 0.043(3) 0.032(3) -0.005(3) 0.016(3) -0.008(3)
C25 0.191(14) 0.203(14) 0.270(18) -0.200(14) 0.185(14) -0.118(11)
C26 0.065(7) 0.099(8) 0.188(13) -0.070(8) -0.015(7) -0.012(6)
C27 0.051(4) 0.035(3) 0.034(3) 0.000(3) 0.014(3) -0.006(3)
C28 0.054(4) 0.070(5) 0.046(4) -0.003(4) 0.014(4) -0.017(4)
C29 0.074(5) 0.059(4) 0.040(4) -0.003(3) 0.030(4) -0.003(4)
C30 0.049(5) 0.110(7) 0.040(4) -0.008(4) 0.008(4) -0.020(4)
C31 0.145(12) 0.249(18) 0.073(8) -0.057(9) -0.007(8) 0.096(12)
C32 0.182(13) 0.148(11) 0.076(7) -0.041(7) 0.084(8) -0.007(10)
C33 0.098(7) 0.100(7) 0.079(6) -0.017(5) 0.071(6) -0.002(5)

loop_
_atom_type_symbol
_atom_type_description
_atom_type_scat_dispersion_real
_atom_type_scat_dispersion_imag
_atom_type_scat_source
C C 0.0033 0.0016 'International Tables Vol C Tables 4.2.6.8 and 6.1.1.4'
H H 0 0 'International Tables Vol C Tables 4.2.6.8 and 6.1.1.4'
I I -0.4742 1.8119 'International Tables Vol C Tables 4.2.6.8 and 6.1.1.4'
N N 0.0061 0.0033 'International Tables Vol C Tables 4.2.6.8 and 6.1.1.4'
O O 0.0106 0.006 'International Tables Vol C Tables 4.2.6.8 and 6.1.1.4'
Yb Yb -0.385 5.5486 'International Tables Vol C Tables 4.2.6.8 and 6.1.1.4'

loop_
_geom_angle_atom_site_label_1
_geom_angle_atom_site_label_2
_geom_angle_atom_site_label_3
_geom_angle
_geom_angle_site_symmetry_1
_geom_angle_site_symmetry_3
_geom_angle_publ_flag
O Yb N2 99.08(15) . . ?
O Yb N1 97.33(16) . . ?
N2 Yb N1 78.77(14) . . ?
O Yb I 106.44(11) . 7_566 ?
N2 Yb I 154.30(10) . 7_566 ?
N1 Yb I 94.85(10) . 7_566 ?
O Yb I 92.38(12) . . ?
N2 Yb I 98.46(10) . . ?
N1 Yb I 170.20(10) . . ?
I Yb I 83.595(12) 7_566 . ?
Yb I Yb 96.405(12) 7_566 . ?
C30 O C33 108.6(6) . . ?
C30 O Yb 125.3(4) . . ?
C33 O Yb 126.1(5) . . ?
C1 N1 C6 116.9(4) . . ?
C1 N1 Yb 126.4(4) . . ?
C6 N1 Yb 116.6(3) . . ?
C3 N2 C18 118.5(4) . . ?
C3 N2 Yb 127.6(3) . . ?
C18 N2 Yb 113.9(3) . . ?
N1 C1 C2 124.7(5) . . ?
N1 C1 C4 121.0(5) . . ?
C2 C1 C4 114.3(5) . . ?
C3 C2 C1 131.5(5) . . ?
N2 C3 C2 124.1(5) . . ?
N2 C3 C5 120.2(5) . . ?
C2 C3 C5 115.6(5) . . ?
C11 C6 C7 120.0(5) . . ?
C11 C6 N1 121.5(5) . . ?
C7 C6 N1 118.5(5) . . ?
C8 C7 C6 118.2(6) . . ?
C8 C7 C12 121.0(6) . . ?
C6 C7 C12 120.8(5) . . ?
C9 C8 C7 122.5(7) . . ?
C10 C9 C8 118.9(6) . . ?
C9 C10 C11 122.4(7) . . ?
C6 C11 C10 117.7(7) . . ?
C6 C11 C15 122.1(6) . . ?
C10 C11 C15 120.2(6) . . ?
C7 C12 C13 111.4(6) . . ?
C7 C12 C14 113.4(7) . . ?
C13 C12 C14 110.1(7) . . ?
C11 C15 C16 111.1(8) . . ?
C11 C15 C17 112.6(8) . . ?
C16 C15 C17 108.9(7) . . ?
C23 C18 C19 120.9(5) . . ?
C23 C18 N2 121.3(5) . . ?
C19 C18 N2 117.7(5) . . ?
C20 C19 C18 118.2(5) . . ?
C20 C19 C24 120.8(5) . . ?
C18 C19 C24 121.0(5) . . ?
C21 C20 C19 121.5(6) . . ?
C22 C21 C20 120.0(6) . . ?
C21 C22 C23 121.3(6) . . ?
C22 C23 C18 118.3(5) . . ?
C22 C23 C27 118.6(5) . . ?
C18 C23 C27 123.1(5) . . ?
C25 C24 C26 110.6(9) . . ?
C25 C24 C19 111.5(6) . . ?
C26 C24 C19 112.1(6) . . ?
C29 C27 C23 110.8(5) . . ?
C29 C27 C28 110.5(5) . . ?
C23 C27 C28 112.3(5) . . ?
C31 C30 O 109.1(8) . . ?
C30 C31 C32 108.5(10) . . ?
C31 C32 C33 107.2(8) . . ?
O C33 C32 104.2(7) . . ?

loop_
_geom_bond_atom_site_label_1
_geom_bond_atom_site_label_2
_geom_bond_distance
_geom_bond_site_symmetry_2
_geom_bond_publ_flag
Yb O 2.364(4) . ?
Yb N2 2.398(4) . ?
Yb N1 2.414(4) . ?
Yb I 3.1031(5) 7_566 ?
Yb I 3.1418(5) . ?
I Yb 3.1031(5) 7_566 ?
O C30 1.424(8) . ?
O C33 1.439(8) . ?
N1 C1 1.318(7) . ?
N1 C6 1.441(7) . ?
N2 C3 1.330(7) . ?
N2 C18 1.447(6) . ?
C1 C2 1.411(8) . ?
C1 C4 1.531(8) . ?
C2 C3 1.399(8) . ?
C3 C5 1.512(7) . ?
C6 C11 1.404(8) . ?
C6 C7 1.409(8) . ?
C7 C8 1.387(9) . ?
C7 C12 1.511(9) . ?
C8 C9 1.370(11) . ?
C9 C10 1.348(11) . ?
C10 C11 1.414(9) . ?
C11 C15 1.489(10) . ?
C12 C13 1.514(11) . ?
C12 C14 1.517(10) . ?
C15 C16 1.521(13) . ?
C15 C17 1.546(13) . ?
C18 C23 1.400(7) . ?
C18 C19 1.407(8) . ?
C19 C20 1.380(8) . ?
C19 C24 1.520(8) . ?
C20 C21 1.375(9) . ?
C21 C22 1.369(8) . ?
C22 C23 1.389(8) . ?
C23 C27 1.528(8) . ?
C24 C25 1.474(11) . ?
C24 C26 1.486(11) . ?
C27 C29 1.519(9) . ?
C27 C28 1.543(9) . ?
C30 C31 1.372(13) . ?
C31 C32 1.448(16) . ?
C32 C33 1.479(13) . ?
